data_1553971
loop_
_publ_author_name
'Wang, Shi-Meng'
'Li, Chen'
'Leng, Jing'
'Bukhari, Syed Nasir Abbas'
'Qin, Hua-Li'

_publ_section_title
;
 Rhodium(iii)-catalyzed Oxidative Coupling of N-Methoxybenzamides and
 Ethenesulfonyl fluoride: a C--H Bond Activation Strategy for the
 Preparation of 2-Aryl ethenesulfonyl fluorides and Sulfonyl fluoride
 Substituted \g-Lactams
;
_journal_issue 9
_journal_name_full 'Organic Chemistry Frontiers'
_journal_page_first 1411
_journal_paper_doi 10.1039/C7QO01128H
_journal_volume 5
_journal_year 2018
_chemical_formula_sum 'C10 H9 Br F N O4 S'
_chemical_formula_weight 338.15
_space_group_IT_number 14
_space_group_name_Hall '-P 2yn'
_space_group_name_H-M_alt 'P 1 21/n 1'
_symmetry_cell_setting monoclinic
_symmetry_space_group_name_H-M 'P 1 21/n 1'
_atom_sites_solution_hydrogens geom
_atom_sites_solution_primary direct
_atom_sites_solution_secondary difmap
_audit_creation_method SHELXL-97
_audit_update_record
;
2017-10-09 deposited with the CCDC.
2018-03-07 downloaded from the CCDC.
;
_cell_angle_alpha 90.00
_cell_angle_beta 91.1410(10)
_cell_angle_gamma 90.00
_cell_formula_units_Z 4
_cell_length_a 8.7382(6)
_cell_length_b 5.8569(4)
_cell_length_c 23.8346(18)
_cell_measurement_reflns_used 2003
_cell_measurement_temperature 298(2)
_cell_measurement_theta_max 24.23
_cell_measurement_theta_min 2.499
_cell_volume 1219.58(15)
_computing_cell_refinement 'Bruker SMART'
_computing_data_collection 'Bruker SMART'
_computing_data_reduction 'Bruker SAINT'
_computing_molecular_graphics 'Bruker SHELXTL'
_computing_publication_material 'Bruker SHELXTL'
_computing_structure_refinement 'SHELXL-97 (Sheldrick, 1997)'
_computing_structure_solution 'SHELXS-97 (Sheldrick, 1990)'
_diffrn_ambient_temperature 298(2)
_diffrn_measured_fraction_theta_full 0.996
_diffrn_measured_fraction_theta_max 0.996
_diffrn_measurement_device_type 'CCD area detector'
_diffrn_measurement_method 'phi and omega scans'
_diffrn_radiation_monochromator graphite
_diffrn_radiation_source 'fine-focus sealed tube'
_diffrn_radiation_type MoK\a
_diffrn_radiation_wavelength 0.71073
_diffrn_reflns_av_R_equivalents 0.0441
_diffrn_reflns_av_sigmaI/netI 0.0461
_diffrn_reflns_limit_h_max 9
_diffrn_reflns_limit_h_min -10
_diffrn_reflns_limit_k_max 6
_diffrn_reflns_limit_k_min -6
_diffrn_reflns_limit_l_max 20
_diffrn_reflns_limit_l_min -28
_diffrn_reflns_number 5749
_diffrn_reflns_theta_full 25.02
_diffrn_reflns_theta_max 25.02
_diffrn_reflns_theta_min 2.50
_exptl_absorpt_coefficient_mu 3.560
_exptl_absorpt_correction_T_max 0.4948
_exptl_absorpt_correction_T_min 0.3301
_exptl_absorpt_correction_type multi-scan
_exptl_absorpt_process_details sadabs
_exptl_crystal_density_diffrn 1.842
_exptl_crystal_density_meas 0
_exptl_crystal_density_method 'not measured'
_exptl_crystal_F_000 672
_exptl_crystal_size_max 0.40
_exptl_crystal_size_mid 0.30
_exptl_crystal_size_min 0.23
_refine_diff_density_max 0.540
_refine_diff_density_min -0.433
_refine_diff_density_rms 0.067
_refine_ls_extinction_method none
_refine_ls_goodness_of_fit_ref 1.043
_refine_ls_hydrogen_treatment mixed
_refine_ls_matrix_type full
_refine_ls_number_parameters 164
_refine_ls_number_reflns 2143
_refine_ls_number_restraints 0
_refine_ls_restrained_S_all 1.043
_refine_ls_R_factor_all 0.0627
_refine_ls_R_factor_gt 0.0397
_refine_ls_shift/su_max 0.001
_refine_ls_shift/su_mean 0.000
_refine_ls_structure_factor_coef Fsqd
_refine_ls_weighting_details 'calc w=1/[\s^2^(Fo^2^)+(0.0447P)^2^+0.5363P] where P=(Fo^2^+2Fc^2^)/3'
_refine_ls_weighting_scheme calc
_refine_ls_wR_factor_gt 0.0926
_refine_ls_wR_factor_ref 0.0996
_reflns_number_gt 1564
_reflns_number_total 2143
_reflns_threshold_expression >2sigma(I)
_cod_data_source_file c7qo01128h2.cif
_cod_data_source_block 170526e
_cod_depositor_comments
;
The following automatic conversions were performed:

data item '_symmetry_cell_setting' value 'Monoclinic' was changed to
'monoclinic' in accordance with the
/home/saulius/struct/COD-crude-data/automatic-downloads/DataCite-retrospective/RSC/depositions/lib/dictionaries/cif_core.dic
dictionary named 'cif_core.dic' version 2.4.2 last updated on
2011-04-26.

Automatic conversion script
Id: cif_fix_values 6909 2019-04-08 15:41:33Z antanas 
;
_cod_original_sg_symbol_H-M P2(1)/n
_cod_database_code 1553971

loop_
_symmetry_equiv_pos_as_xyz
'x, y, z'
'-x+1/2, y+1/2, -z+1/2'
'-x, -y, -z'
'x-1/2, -y-1/2, z-1/2'

loop_
_atom_site_label
_atom_site_type_symbol
_atom_site_fract_x
_atom_site_fract_y
_atom_site_fract_z
_atom_site_U_iso_or_equiv
_atom_site_adp_type
_atom_site_occupancy
_atom_site_symmetry_multiplicity
_atom_site_calc_flag
_atom_site_refinement_flags
Br1 Br 0.90870(5) 1.32231(8) 0.04779(2) 0.0653(2) Uani 1 1 d .
F1 F 0.5730(5) 0.8440(5) 0.29553(12) 0.1118(12) Uani 1 1 d .
N1 N 0.3051(3) 0.8412(5) 0.13453(14) 0.0466(8) Uani 1 1 d .
O1 O 0.3187(3) 0.5201(5) 0.07939(12) 0.0552(7) Uani 1 1 d .
O2 O 0.1812(3) 0.7716(5) 0.16576(11) 0.0484(7) Uani 1 1 d .
O3 O 0.7010(4) 0.8309(7) 0.21164(17) 0.1015(14) Uani 1 1 d .
O4 O 0.4784(5) 0.6005(5) 0.2246(2) 0.1144(16) Uani 1 1 d .
S1 S 0.55278(13) 0.80470(18) 0.23424(5) 0.0519(3) Uani 1 1 d .
C1 C 0.3683(4) 0.7039(7) 0.09554(16) 0.0401(9) Uani 1 1 d .
C2 C 0.5057(4) 0.8308(6) 0.07800(15) 0.0360(8) Uani 1 1 d .
C3 C 0.6088(4) 0.7808(7) 0.03664(16) 0.0452(10) Uani 1 1 d .
H3 H 0.5976 0.6494 0.0150 0.054 Uiso 1 1 calc R
C4 C 0.7281(4) 0.9281(7) 0.02800(16) 0.0457(9) Uani 1 1 d .
H4 H 0.7998 0.8969 0.0007 0.055 Uiso 1 1 calc R
C5 C 0.7406(4) 1.1222(7) 0.06012(16) 0.0433(10) Uani 1 1 d .
C6 C 0.6396(4) 1.1778(6) 0.10158(15) 0.0409(9) Uani 1 1 d .
H6 H 0.6510 1.3101 0.1228 0.049 Uiso 1 1 calc R
C7 C 0.5212(4) 1.0285(6) 0.11003(14) 0.0362(8) Uani 1 1 d .
C8 C 0.3923(4) 1.0412(6) 0.15151(15) 0.0386(9) Uani 1 1 d .
H8 H 0.3312 1.1783 0.1438 0.046 Uiso 1 1 calc R
C9 C 0.4404(4) 1.0394(6) 0.21325(15) 0.0459(10) Uani 1 1 d .
H9A H 0.3489 1.0419 0.2356 0.055 Uiso 1 1 calc R
H9B H 0.4972 1.1781 0.2214 0.055 Uiso 1 1 calc R
C10 C 0.0420(5) 0.8374(8) 0.1382(2) 0.0650(13) Uani 1 1 d .
H10A H 0.0428 0.9992 0.1317 0.098 Uiso 1 1 calc R
H10B H -0.0428 0.7988 0.1614 0.098 Uiso 1 1 calc R
H10C H 0.0322 0.7587 0.1030 0.098 Uiso 1 1 calc R

loop_
_atom_site_aniso_label
_atom_site_aniso_U_11
_atom_site_aniso_U_22
_atom_site_aniso_U_33
_atom_site_aniso_U_23
_atom_site_aniso_U_13
_atom_site_aniso_U_12
Br1 0.0600(3) 0.0549(3) 0.0819(4) 0.0208(2) 0.0255(2) -0.0057(2)
F1 0.183(4) 0.098(3) 0.0542(18) 0.0093(16) -0.013(2) 0.024(2)
N1 0.0486(17) 0.045(2) 0.0471(19) -0.0047(16) 0.0187(16) -0.0096(15)
O1 0.0634(17) 0.0395(16) 0.0629(19) -0.0086(15) 0.0060(14) -0.0050(14)
O2 0.0436(14) 0.0543(17) 0.0477(16) 0.0138(14) 0.0137(13) -0.0013(12)
O3 0.068(2) 0.128(4) 0.109(3) 0.045(3) 0.024(2) 0.030(2)
O4 0.118(3) 0.0312(18) 0.191(4) 0.017(2) -0.072(3) -0.0064(19)
S1 0.0671(7) 0.0411(6) 0.0473(6) 0.0063(5) 0.0007(5) 0.0003(5)
C1 0.046(2) 0.038(2) 0.036(2) 0.0050(18) 0.0039(17) 0.0059(18)
C2 0.0441(19) 0.031(2) 0.033(2) 0.0015(17) 0.0034(16) 0.0038(16)
C3 0.055(2) 0.041(2) 0.040(2) -0.0062(19) 0.0053(19) 0.0099(19)
C4 0.048(2) 0.050(2) 0.039(2) -0.001(2) 0.0142(18) 0.009(2)
C5 0.045(2) 0.043(2) 0.043(2) 0.0154(19) 0.0110(18) 0.0064(17)
C6 0.055(2) 0.030(2) 0.038(2) 0.0055(17) 0.0095(18) 0.0016(17)
C7 0.0451(19) 0.031(2) 0.033(2) 0.0046(17) 0.0096(16) 0.0056(16)
C8 0.048(2) 0.0262(19) 0.042(2) 0.0036(17) 0.0142(17) 0.0053(16)
C9 0.061(2) 0.037(2) 0.039(2) 0.0000(19) 0.0184(19) -0.0010(19)
C10 0.051(2) 0.075(3) 0.069(3) 0.005(3) 0.002(2) 0.009(2)

loop_
_atom_type_symbol
_atom_type_description
_atom_type_scat_dispersion_real
_atom_type_scat_dispersion_imag
_atom_type_scat_source
C C 0.0033 0.0016 'International Tables Vol C Tables 4.2.6.8 and 6.1.1.4'
H H 0.0000 0.0000 'International Tables Vol C Tables 4.2.6.8 and 6.1.1.4'
N N 0.0061 0.0033 'International Tables Vol C Tables 4.2.6.8 and 6.1.1.4'
O O 0.0106 0.0060 'International Tables Vol C Tables 4.2.6.8 and 6.1.1.4'
F F 0.0171 0.0103 'International Tables Vol C Tables 4.2.6.8 and 6.1.1.4'
S S 0.1246 0.1234 'International Tables Vol C Tables 4.2.6.8 and 6.1.1.4'
Br Br -0.2901 2.4595 'International Tables Vol C Tables 4.2.6.8 and 6.1.1.4'

loop_
_geom_angle_atom_site_label_1
_geom_angle_atom_site_label_2
_geom_angle_atom_site_label_3
_geom_angle
C1 N1 O2 121.8(3)
C1 N1 C8 116.8(3)
O2 N1 C8 119.9(3)
N1 O2 C10 110.0(3)
O4 S1 O3 117.5(3)
O4 S1 F1 110.2(3)
O3 S1 F1 105.3(3)
O4 S1 C9 111.9(2)
O3 S1 C9 108.4(2)
F1 S1 C9 102.35(18)
O1 C1 N1 126.3(3)
O1 C1 C2 129.8(3)
N1 C1 C2 103.9(3)
C3 C2 C7 120.7(3)
C3 C2 C1 129.8(3)
C7 C2 C1 109.5(3)
C4 C3 C2 118.8(4)
C4 C3 H3 120.6
C2 C3 H3 120.6
C3 C4 C5 119.3(3)
C3 C4 H4 120.4
C5 C4 H4 120.4
C4 C5 C6 123.4(4)
C4 C5 Br1 118.4(3)
C6 C5 Br1 118.2(3)
C7 C6 C5 116.8(4)
C7 C6 H6 121.6
C5 C6 H6 121.6
C6 C7 C2 121.0(3)
C6 C7 C8 129.5(3)
C2 C7 C8 109.5(3)
N1 C8 C7 99.9(3)
N1 C8 C9 113.4(3)
C7 C8 C9 115.9(3)
N1 C8 H8 109.1
C7 C8 H8 109.1
C9 C8 H8 109.1
C8 C9 S1 115.0(3)
C8 C9 H9A 108.5
S1 C9 H9A 108.5
C8 C9 H9B 108.5
S1 C9 H9B 108.5
H9A C9 H9B 107.5
O2 C10 H10A 109.5
O2 C10 H10B 109.5
H10A C10 H10B 109.5
O2 C10 H10C 109.5
H10A C10 H10C 109.5
H10B C10 H10C 109.5

loop_
_geom_bond_atom_site_label_1
_geom_bond_atom_site_label_2
_geom_bond_distance
Br1 C5 1.906(4)
F1 S1 1.486(3)
N1 C1 1.355(5)
N1 O2 1.387(4)
N1 C8 1.451(5)
O1 C1 1.220(4)
O2 C10 1.424(5)
O3 S1 1.421(3)
O4 S1 1.378(3)
S1 C9 1.756(4)
C1 C2 1.479(5)
C2 C3 1.380(5)
C2 C7 1.392(5)
C3 C4 1.372(5)
C3 H3 0.9300
C4 C5 1.374(5)
C4 H4 0.9300
C5 C6 1.377(5)
C6 C7 1.372(5)
C6 H6 0.9300
C7 C8 1.515(4)
C8 C9 1.522(5)
C8 H8 0.9800
C9 H9A 0.9700
C9 H9B 0.9700
C10 H10A 0.9600
C10 H10B 0.9600
C10 H10C 0.9600

loop_
_geom_torsion_atom_site_label_1
_geom_torsion_atom_site_label_2
_geom_torsion_atom_site_label_3
_geom_torsion_atom_site_label_4
_geom_torsion
C1 N1 O2 C10 -91.5(4)
C8 N1 O2 C10 102.7(4)
O2 N1 C1 O1 7.5(6)
C8 N1 C1 O1 173.8(4)
O2 N1 C1 C2 -173.1(3)
C8 N1 C1 C2 -6.9(4)
O1 C1 C2 C3 4.1(7)
N1 C1 C2 C3 -175.2(4)
O1 C1 C2 C7 -177.0(4)
N1 C1 C2 C7 3.7(4)
C7 C2 C3 C4 0.7(5)
C1 C2 C3 C4 179.6(4)
C2 C3 C4 C5 -0.8(6)
C3 C4 C5 C6 0.6(6)
C3 C4 C5 Br1 179.3(3)
C4 C5 C6 C7 -0.3(6)
Br1 C5 C6 C7 -179.0(3)
C5 C6 C7 C2 0.1(5)
C5 C6 C7 C8 -179.6(4)
C3 C2 C7 C6 -0.4(5)
C1 C2 C7 C6 -179.4(3)
C3 C2 C7 C8 179.4(3)
C1 C2 C7 C8 0.4(4)
C1 N1 C8 C7 7.0(4)
O2 N1 C8 C7 173.5(3)
C1 N1 C8 C9 -117.0(4)
O2 N1 C8 C9 49.5(4)
C6 C7 C8 N1 175.8(4)
C2 C7 C8 N1 -4.0(4)
C6 C7 C8 C9 -62.1(5)
C2 C7 C8 C9 118.2(3)
N1 C8 C9 S1 58.7(4)
C7 C8 C9 S1 -56.0(4)
O4 S1 C9 C8 -59.1(4)
O3 S1 C9 C8 72.0(3)
F1 S1 C9 C8 -177.0(3)
